data_2017995
loop_
_publ_author_name
'Kruszynski, Rafal'

_publ_section_title
;
 A structural and theoretical study of intermolecular interactions in
 nicotinohydrazide dihydrochloride
;
_journal_coeditor_code UK3027
_journal_issue 2
_journal_name_full 'Acta Crystallographica Section C'
_journal_page_first o52
_journal_page_last o56
_journal_paper_doi 10.1107/S0108270110051644
_journal_volume 67
_journal_year 2011
_chemical_formula_iupac 'C6 H9 N3 O 2+, 2Cl -'
_chemical_formula_moiety 'C6 H9 N3 O 2+, 2(Cl -)'
_chemical_formula_sum 'C6 H9 Cl2 N3 O'
_chemical_formula_weight 210.06
_chemical_name_common 'Nicotinic acid hydrazide dihydrochloride'
_chemical_name_systematic
;
3-(azaniumylcarbamoyl)pyridinium dichloride
;
_space_group_IT_number 14
_symmetry_cell_setting monoclinic
_symmetry_space_group_name_Hall '-P 2ybc'
_symmetry_space_group_name_H-M 'P 1 21/c 1'
_atom_sites_solution_hydrogens difmap
_atom_sites_solution_primary direct
_atom_sites_solution_secondary direct
_audit_creation_method SHELXL-97
_cell_angle_alpha 90.00
_cell_angle_beta 101.559(4)
_cell_angle_gamma 90.00
_cell_formula_units_Z 4
_cell_length_a 9.4516(7)
_cell_length_b 12.5202(12)
_cell_length_c 7.5020(6)
_cell_measurement_reflns_used 893
_cell_measurement_temperature 90.0(10)
_cell_measurement_theta_max 50
_cell_measurement_theta_min 2
_cell_volume 869.75(13)
_computing_cell_refinement 'CrysAlis RED (UNIL IC & Kuma, 2000)'
_computing_data_collection 'CrysAlis CCD (UNIL IC & Kuma, 2000)'
_computing_data_reduction 'CrysAlis RED (UNIL IC & Kuma, 2000)'
_computing_molecular_graphics
;
XP in SHELXTL/PC (Sheldrick, 2008) and ORTEP-3 (Farrugia, 1997)
;
_computing_publication_material
;
SHELXL97 (Sheldrick, 2008) and PLATON (Spek, 2009)
;
_computing_structure_refinement 'SHELXL97 (Sheldrick, 2008)'
_computing_structure_solution 'SHELXS97 (Sheldrick, 2008)'
_diffrn_ambient_temperature 90.0(10)
_diffrn_detector_area_resol_mean 1048576
_diffrn_measured_fraction_theta_full 1.000
_diffrn_measured_fraction_theta_max 0.998
_diffrn_measurement_device_type 'Kuma KM-4-CCD'
_diffrn_measurement_method \w
_diffrn_radiation_monochromator graphite
_diffrn_radiation_source 'fine-focus sealed tube'
_diffrn_radiation_type MoK\a
_diffrn_radiation_wavelength 0.71073
_diffrn_reflns_av_R_equivalents 0.0335
_diffrn_reflns_av_sigmaI/netI 0.0196
_diffrn_reflns_limit_h_max 11
_diffrn_reflns_limit_h_min -11
_diffrn_reflns_limit_k_max 15
_diffrn_reflns_limit_k_min -15
_diffrn_reflns_limit_l_max 9
_diffrn_reflns_limit_l_min -9
_diffrn_reflns_number 12309
_diffrn_reflns_theta_full 25.00
_diffrn_reflns_theta_max 25.71
_diffrn_reflns_theta_min 2.20
_diffrn_standards_decay_% 0.0
_diffrn_standards_interval_time 33.33
_diffrn_standards_number 7
_exptl_absorpt_coefficient_mu 0.700
_exptl_absorpt_correction_T_max 0.889
_exptl_absorpt_correction_T_min 0.860
_exptl_absorpt_correction_type numerical
_exptl_absorpt_process_details '(X-RED; Stoe & Cie, 1999)'
_exptl_crystal_colour orange
_exptl_crystal_density_diffrn 1.604
_exptl_crystal_density_meas 1.60
_exptl_crystal_density_method 'Berman density torsion balance'
_exptl_crystal_description prism
_exptl_crystal_F_000 432
_exptl_crystal_size_max 0.209
_exptl_crystal_size_mid 0.203
_exptl_crystal_size_min 0.183
_refine_diff_density_max 0.313
_refine_diff_density_min -0.206
_refine_ls_extinction_method none
_refine_ls_goodness_of_fit_ref 1.118
_refine_ls_hydrogen_treatment refxyz
_refine_ls_matrix_type full
_refine_ls_number_parameters 136
_refine_ls_number_reflns 1657
_refine_ls_number_restraints 0
_refine_ls_restrained_S_all 1.118
_refine_ls_R_factor_all 0.0253
_refine_ls_R_factor_gt 0.0244
_refine_ls_shift/su_max 0.001
_refine_ls_shift/su_mean 0.000
_refine_ls_structure_factor_coef Fsqd
_refine_ls_weighting_details 'w=1/[\s^2^(Fo^2^)+(0.0289P)^2^+0.5818P] where P=(Fo^2^+2Fc^2^)/3'
_refine_ls_weighting_scheme calc
_refine_ls_wR_factor_gt 0.0644
_refine_ls_wR_factor_ref 0.0648
_reflns_number_gt 1598
_reflns_number_total 1657
_reflns_threshold_expression I>2\s(I)
_cod_data_source_file uk3027.cif
_cod_data_source_block I
_cod_original_sg_symbol_H-M 'P 21/c'
_cod_database_code 2017995
_cod_database_fobs_code 2017995

loop_
_symmetry_equiv_pos_as_xyz
'x, y, z'
'-x, y+1/2, -z+1/2'
'-x, -y, -z'
'x, -y-1/2, z-1/2'

loop_
_atom_site_type_symbol
_atom_site_label
_atom_site_fract_x
_atom_site_fract_y
_atom_site_fract_z
_atom_site_U_iso_or_equiv
_atom_site_adp_type
_atom_site_calc_flag
_atom_site_refinement_flags
_atom_site_occupancy
_atom_site_disorder_assembly
_atom_site_disorder_group
C C1 0.65595(16) 0.41947(12) 0.2001(2) 0.0121(3) Uani d . 1 . .
C C2 0.70810(17) 0.50966(13) 0.2973(2) 0.0143(3) Uani d . 1 . .
H H2 0.806(2) 0.5282(15) 0.336(2) 0.017 Uiso d . 1 . .
N N1 0.61479(15) 0.57781(11) 0.35014(18) 0.0154(3) Uani d . 1 . .
H H1N 0.658(2) 0.6373(16) 0.425(3) 0.019 Uiso d . 1 . .
C C3 0.47031(17) 0.56288(13) 0.3122(2) 0.0153(3) Uani d . 1 . .
H H3 0.417(2) 0.6164(16) 0.353(3) 0.018 Uiso d . 1 . .
C C4 0.41449(16) 0.47281(13) 0.2192(2) 0.0148(3) Uani d . 1 . .
H H4 0.316(2) 0.4622(15) 0.196(3) 0.018 Uiso d . 1 . .
C C5 0.50742(17) 0.40067(13) 0.1627(2) 0.0145(3) Uani d . 1 . .
H H5 0.470(2) 0.3406(16) 0.092(3) 0.017 Uiso d . 1 . .
C C6 0.75009(16) 0.34300(12) 0.1217(2) 0.0124(3) Uani d . 1 . .
O O1 0.69854(12) 0.27143(9) 0.01911(15) 0.0159(2) Uani d . 1 . .
N N2 0.89525(14) 0.35789(11) 0.17439(18) 0.0132(3) Uani d . 1 . .
H H2N 0.935(2) 0.4189(17) 0.217(2) 0.016 Uiso d . 1 . .
N N3 0.98193(14) 0.29657(11) 0.07688(19) 0.0130(3) Uani d . 1 . .
H H3N 0.981(2) 0.3265(15) -0.033(3) 0.016 Uiso d . 1 . .
H H3P 0.948(2) 0.2291(17) 0.068(3) 0.016 Uiso d . 1 . .
H H3O 1.073(2) 0.2910(15) 0.148(3) 0.016 Uiso d . 1 . .
Cl Cl1 0.92096(4) 0.06499(3) 0.21749(5) 0.01403(12) Uani d . 1 . .
Cl Cl2 0.75891(4) 0.74545(3) 0.61362(5) 0.01442(12) Uani d . 1 . .

loop_
_atom_site_aniso_label
_atom_site_aniso_U_11
_atom_site_aniso_U_22
_atom_site_aniso_U_33
_atom_site_aniso_U_12
_atom_site_aniso_U_13
_atom_site_aniso_U_23
C1 0.0133(7) 0.0116(7) 0.0120(7) 0.0017(6) 0.0041(6) 0.0030(6)
C2 0.0132(8) 0.0155(8) 0.0153(7) -0.0009(6) 0.0054(6) 0.0010(6)
N1 0.0180(7) 0.0132(7) 0.0168(7) -0.0029(5) 0.0076(5) -0.0017(5)
C3 0.0172(8) 0.0147(8) 0.0160(8) 0.0042(6) 0.0086(6) 0.0035(6)
C4 0.0096(7) 0.0190(8) 0.0164(8) 0.0015(6) 0.0040(6) 0.0023(6)
C5 0.0133(7) 0.0147(8) 0.0155(7) -0.0010(6) 0.0027(6) -0.0001(6)
C6 0.0124(7) 0.0117(7) 0.0136(7) 0.0001(6) 0.0040(6) 0.0034(6)
O1 0.0135(5) 0.0137(5) 0.0204(6) -0.0003(4) 0.0031(4) -0.0041(5)
N2 0.0113(6) 0.0119(6) 0.0177(7) 0.0005(5) 0.0058(5) -0.0028(5)
N3 0.0116(6) 0.0135(7) 0.0150(7) 0.0017(5) 0.0051(5) -0.0004(5)
Cl1 0.01106(19) 0.0127(2) 0.0187(2) 0.00066(13) 0.00377(14) -0.00100(13)
Cl2 0.01210(19) 0.0165(2) 0.0149(2) 0.00023(13) 0.00328(14) -0.00067(13)

loop_
_atom_type_symbol
_atom_type_description
_atom_type_scat_dispersion_real
_atom_type_scat_dispersion_imag
_atom_type_scat_source
C C 0.0033 0.0016 'International Tables Vol C Tables 4.2.6.8 and 6.1.1.4'
H H 0.0000 0.0000 'International Tables Vol C Tables 4.2.6.8 and 6.1.1.4'
N N 0.0061 0.0033 'International Tables Vol C Tables 4.2.6.8 and 6.1.1.4'
O O 0.0106 0.0060 'International Tables Vol C Tables 4.2.6.8 and 6.1.1.4'
Cl Cl 0.1484 0.1585 'International Tables Vol C Tables 4.2.6.8 and 6.1.1.4'

loop_
_geom_angle_atom_site_label_1
_geom_angle_atom_site_label_2
_geom_angle_atom_site_label_3
_geom_angle_site_symmetry_1
_geom_angle_site_symmetry_3
_geom_angle
_geom_angle_publ_flag
C2 C1 C5 . . 118.86(14) n
C2 C1 C6 . . 123.39(13) n
C5 C1 C6 . . 117.64(14) n
N1 C2 C1 . . 119.31(14) n
N1 C2 H2 . . 114.6(12) n
C1 C2 H2 . . 126.0(12) n
C2 N1 C3 . . 123.09(14) n
C2 N1 H1N . . 115.7(11) n
C3 N1 H1N . . 121.1(11) n
N1 C3 C4 . . 119.30(14) n
N1 C3 H3 . . 115.3(12) n
C4 C3 H3 . . 125.4(12) n
C3 C4 C5 . . 119.23(14) n
C3 C4 H4 . . 119.0(12) n
C5 C4 H4 . . 121.8(12) n
C4 C5 C1 . . 120.19(15) n
C4 C5 H5 . . 120.0(11) n
C1 C5 H5 . . 119.7(11) n
O1 C6 N2 . . 122.44(14) n
O1 C6 C1 . . 121.49(13) n
N2 C6 C1 . . 116.06(13) n
C6 N2 N3 . . 115.20(13) n
C6 N2 H2N . . 123.4(12) n
N3 N2 H2N . . 114.1(12) n
N2 N3 H3N . . 110.0(12) n
N2 N3 H3P . . 108.3(12) n
H3N N3 H3P . . 112.4(17) n
N2 N3 H3O . . 108.2(12) n
H3N N3 H3O . . 113.3(17) n
H3P N3 H3O . . 104.3(17) n

loop_
_geom_bond_atom_site_label_1
_geom_bond_atom_site_label_2
_geom_bond_site_symmetry_2
_geom_bond_distance
_geom_bond_publ_flag
C1 C2 . 1.380(2) n
C1 C5 . 1.395(2) n
C1 C6 . 1.505(2) n
C2 N1 . 1.343(2) n
C2 H2 . 0.94(2) n
N1 C3 . 1.351(2) n
N1 H1N . 0.97(2) n
C3 C4 . 1.375(2) n
C3 H3 . 0.93(2) n
C4 C5 . 1.384(2) n
C4 H4 . 0.92(2) n
C5 H5 . 0.95(2) n
C6 O1 . 1.2174(19) y
C6 N2 . 1.362(2) y
N2 N3 . 1.4269(18) y
N2 H2N . 0.88(2) n
N3 H3N . 0.90(2) n
N3 H3P . 0.90(2) n
N3 H3O . 0.92(2) n

loop_
_geom_hbond_atom_site_label_D
_geom_hbond_atom_site_label_H
_geom_hbond_atom_site_label_A
_geom_hbond_site_symmetry_A
_geom_hbond_distance_DH
_geom_hbond_distance_HA
_geom_hbond_distance_DA
_geom_hbond_angle_DHA
_geom_hbond_publ_flag
N1 H1N Cl2 . 0.97(2) 2.05(2) 3.0149(14) 171.0(16) no
N2 H2N Cl1 2_755 0.88(2) 2.28(2) 3.1359(14) 165.1(17) no
N3 H3N Cl1 4_565 0.90(2) 2.29(2) 3.1596(15) 161.3(16) no
N3 H3P Cl1 . 0.90(2) 2.38(2) 3.1772(15) 147.6(16) no
N3 H3O Cl2 3_766 0.92(2) 2.19(2) 3.0641(14) 158.4(17) no
N3 H3O Cl2 2_745 0.92(2) 2.817(19) 3.1393(13) 101.9(13) no
C2 H2 Cl1 2_755 0.94(2) 2.73(2) 3.5971(16) 153.7(15) no
C3 H3 O1 2_655 0.93(2) 2.51(2) 3.4315(19) 172.7(16) no
C4 H4 Cl1 2_655 0.92(2) 2.77(2) 3.4948(16) 136.2(15) no
C5 H5 Cl2 2_645 0.95(2) 2.671(19) 3.5098(16) 147.8(15) no

loop_
_geom_torsion_atom_site_label_1
_geom_torsion_atom_site_label_2
_geom_torsion_atom_site_label_3
_geom_torsion_atom_site_label_4
_geom_torsion_site_symmetry_1
_geom_torsion_site_symmetry_2
_geom_torsion_site_symmetry_3
_geom_torsion_site_symmetry_4
_geom_torsion
_geom_torsion_publ_flag
C1 C6 N2 N3 . . . . -170.21(12) y

loop_
_cod_related_entry_id
_cod_related_entry_database
_cod_related_entry_code
1 ChemSpider 30654289
